data_7207374
loop_
_publ_author_name
'Li, Di'
'Zhang, Hongyu'
'Wang, Chenguang'
'Huang, Shuo'
'Guo, Jianhua'
'Wang, Yue'

_publ_section_title
;
 Construction of full-color-tunable and strongly emissive materials by
 functionalizing a boron-chelate four-ring-fused \p-conjugated core
;
_journal_issue 10
_journal_name_full 'Journal of Materials Chemistry'
_journal_page_first 4319
_journal_paper_doi 10.1039/c1jm14606h
_journal_volume 22
_journal_year 2012
_chemical_formula_sum 'C27 H23 B N2 O S'
_chemical_formula_weight 434.34
_chemical_name_systematic
;
?
;
_space_group_IT_number 14
_symmetry_cell_setting monoclinic
_symmetry_space_group_name_Hall '-P 2ybc'
_symmetry_space_group_name_H-M 'P 1 21/c 1'
_atom_sites_solution_hydrogens geom
_atom_sites_solution_primary direct
_atom_sites_solution_secondary difmap
_audit_creation_method SHELXL-97
_cell_angle_alpha 90.00
_cell_angle_beta 132.518(18)
_cell_angle_gamma 90.00
_cell_formula_units_Z 4
_cell_length_a 13.017(3)
_cell_length_b 12.930(3)
_cell_length_c 18.193(6)
_cell_measurement_temperature 293(2)
_cell_volume 2256.9(12)
_computing_structure_refinement 'SHELXL-97 (Sheldrick, 1997)'
_computing_structure_solution 'SHELXS-97 (Sheldrick, 1990)'
_diffrn_ambient_temperature 293(2)
_diffrn_measured_fraction_theta_full 0.997
_diffrn_measured_fraction_theta_max 0.997
_diffrn_radiation_monochromator graphite
_diffrn_radiation_source 'fine-focus sealed tube'
_diffrn_radiation_type MoK\a
_diffrn_radiation_wavelength 0.71073
_diffrn_reflns_av_R_equivalents 0.0489
_diffrn_reflns_av_sigmaI/netI 0.0414
_diffrn_reflns_limit_h_max 16
_diffrn_reflns_limit_h_min -16
_diffrn_reflns_limit_k_max 16
_diffrn_reflns_limit_k_min -16
_diffrn_reflns_limit_l_max 23
_diffrn_reflns_limit_l_min -23
_diffrn_reflns_number 21232
_diffrn_reflns_theta_full 27.48
_diffrn_reflns_theta_max 27.48
_diffrn_reflns_theta_min 3.04
_exptl_absorpt_coefficient_mu 0.166
_exptl_absorpt_correction_T_max 0.9828
_exptl_absorpt_correction_T_min 0.9534
_exptl_absorpt_correction_type multi-scan
_exptl_crystal_density_diffrn 1.278
_exptl_crystal_density_method 'not measured'
_exptl_crystal_F_000 912
_exptl_crystal_size_max 0.29
_exptl_crystal_size_mid 0.16
_exptl_crystal_size_min 0.11
_refine_diff_density_max 0.194
_refine_diff_density_min -0.222
_refine_diff_density_rms 0.036
_refine_ls_extinction_method none
_refine_ls_goodness_of_fit_ref 1.023
_refine_ls_hydrogen_treatment constr
_refine_ls_matrix_type full
_refine_ls_number_parameters 291
_refine_ls_number_reflns 5154
_refine_ls_number_restraints 0
_refine_ls_restrained_S_all 1.023
_refine_ls_R_factor_all 0.0804
_refine_ls_R_factor_gt 0.0445
_refine_ls_shift/su_max 0.002
_refine_ls_shift/su_mean 0.000
_refine_ls_structure_factor_coef Fsqd
_refine_ls_weighting_details 'calc w=1/[\s^2^(Fo^2^)+(0.0501P)^2^+0.2949P] where P=(Fo^2^+2Fc^2^)/3'
_refine_ls_weighting_scheme calc
_refine_ls_wR_factor_gt 0.1006
_refine_ls_wR_factor_ref 0.1137
_reflns_number_gt 3355
_reflns_number_total 5154
_reflns_threshold_expression >2sigma(I)
_cod_data_source_file c1jm14606h.txt
_cod_data_source_block 6
_cod_original_cell_volume 2256.9(10)
_cod_original_sg_symbol_H-M p2(1)/c
_cod_database_code 7207374

loop_
_symmetry_equiv_pos_as_xyz
'x, y, z'
'-x, y+1/2, -z+1/2'
'-x, -y, -z'
'x, -y-1/2, z-1/2'

loop_
_atom_site_label
_atom_site_type_symbol
_atom_site_fract_x
_atom_site_fract_y
_atom_site_fract_z
_atom_site_U_iso_or_equiv
_atom_site_adp_type
_atom_site_occupancy
_atom_site_symmetry_multiplicity
_atom_site_calc_flag
_atom_site_refinement_flags
S1 S 0.36229(5) 0.55737(4) 0.34931(4) 0.04773(15) Uani 1 1 d .
O1 O 0.79170(12) 0.66723(9) 0.61123(9) 0.0459(3) Uani 1 1 d .
N1 N 0.53538(14) 0.69369(10) 0.48046(11) 0.0375(3) Uani 1 1 d .
N2 N 0.7523(2) 0.33037(14) 0.40274(17) 0.0746(6) Uani 1 1 d .
C1 C 0.70685(18) 0.83144(13) 0.50455(14) 0.0411(4) Uani 1 1 d .
C2 C 0.6032(2) 0.89713(15) 0.42788(16) 0.0522(5) Uani 1 1 d .
H2 H 0.5141 0.8923 0.4045 0.063 Uiso 1 1 calc R
C3 C 0.6280(2) 0.96934(16) 0.38515(17) 0.0595(6) Uani 1 1 d .
H3 H 0.5560 1.0115 0.3338 0.071 Uiso 1 1 calc R
C4 C 0.7588(2) 0.97858(16) 0.41862(18) 0.0615(6) Uani 1 1 d .
H4 H 0.7762 1.0273 0.3906 0.074 Uiso 1 1 calc R
C5 C 0.8637(2) 0.91523(16) 0.49387(19) 0.0631(6) Uani 1 1 d .
H5 H 0.9525 0.9210 0.5168 0.076 Uiso 1 1 calc R
C6 C 0.8382(2) 0.84286(15) 0.53590(16) 0.0520(5) Uani 1 1 d .
H6 H 0.9107 0.8005 0.5866 0.062 Uiso 1 1 calc R
C7 C 0.70284(17) 0.80303(13) 0.65075(13) 0.0402(4) Uani 1 1 d .
C8 C 0.7117(2) 0.74025(16) 0.71715(16) 0.0549(5) Uani 1 1 d .
H8 H 0.7056 0.6689 0.7083 0.066 Uiso 1 1 calc R
C9 C 0.7293(2) 0.7796(2) 0.79542(18) 0.0682(6) Uani 1 1 d .
H9 H 0.7334 0.7352 0.8376 0.082 Uiso 1 1 calc R
C10 C 0.7406(2) 0.8842(2) 0.81101(18) 0.0676(6) Uani 1 1 d .
H10 H 0.7533 0.9110 0.8641 0.081 Uiso 1 1 calc R
C11 C 0.7333(2) 0.94925(17) 0.74812(17) 0.0632(6) Uani 1 1 d .
H11 H 0.7408 1.0203 0.7584 0.076 Uiso 1 1 calc R
C12 C 0.7148(2) 0.90902(14) 0.66885(16) 0.0517(5) Uani 1 1 d .
H12 H 0.7102 0.9541 0.6269 0.062 Uiso 1 1 calc R
C13 C 0.78010(18) 0.58792(13) 0.55793(14) 0.0415(4) Uani 1 1 d .
C14 C 0.8986(2) 0.53431(14) 0.59283(16) 0.0516(5) Uani 1 1 d .
H14 H 0.9859 0.5562 0.6509 0.062 Uiso 1 1 calc R
C15 C 0.8881(2) 0.44967(15) 0.54273(17) 0.0563(5) Uani 1 1 d .
H15 H 0.9691 0.4154 0.5679 0.068 Uiso 1 1 calc R
C16 C 0.7590(2) 0.41282(14) 0.45458(16) 0.0499(5) Uani 1 1 d .
C17 C 0.6405(2) 0.46481(13) 0.42121(15) 0.0451(4) Uani 1 1 d .
H17 H 0.5530 0.4412 0.3646 0.054 Uiso 1 1 calc R
C18 C 0.65066(18) 0.55251(12) 0.47160(14) 0.0389(4) Uani 1 1 d .
C19 C 0.52863(17) 0.60539(12) 0.44010(13) 0.0375(4) Uani 1 1 d .
C20 C 0.29551(18) 0.66212(13) 0.36472(14) 0.0424(4) Uani 1 1 d .
C21 C 0.15605(19) 0.68300(16) 0.31339(15) 0.0534(5) Uani 1 1 d .
H21 H 0.0856 0.6382 0.2645 0.064 Uiso 1 1 calc R
C22 C 0.1262(2) 0.77190(16) 0.33742(16) 0.0567(5) Uani 1 1 d .
H22 H 0.0341 0.7880 0.3038 0.068 Uiso 1 1 calc R
C23 C 0.2318(2) 0.83772(15) 0.41108(17) 0.0551(5) Uani 1 1 d .
H23 H 0.2088 0.8971 0.4262 0.066 Uiso 1 1 calc R
C24 C 0.37019(19) 0.81746(14) 0.46276(15) 0.0485(5) Uani 1 1 d .
H24 H 0.4400 0.8621 0.5123 0.058 Uiso 1 1 calc R
C25 C 0.40247(17) 0.72828(13) 0.43873(13) 0.0390(4) Uani 1 1 d .
C26 C 0.8766(3) 0.2808(2) 0.4375(2) 0.0920(9) Uani 1 1 d .
H26A H 0.9403 0.3320 0.4501 0.138 Uiso 1 1 calc R
H26B H 0.8538 0.2333 0.3878 0.138 Uiso 1 1 calc R
H26C H 0.9191 0.2439 0.4980 0.138 Uiso 1 1 calc R
C27 C 0.6232(3) 0.27679(18) 0.3296(2) 0.0753(7) Uani 1 1 d .
H27A H 0.5903 0.2510 0.3600 0.113 Uiso 1 1 calc R
H27B H 0.6374 0.2201 0.3032 0.113 Uiso 1 1 calc R
H27C H 0.5556 0.3234 0.2766 0.113 Uiso 1 1 calc R
B1 B 0.68771(19) 0.75221(15) 0.56324(16) 0.0390(5) Uani 1 1 d .

loop_
_atom_site_aniso_label
_atom_site_aniso_U_11
_atom_site_aniso_U_22
_atom_site_aniso_U_33
_atom_site_aniso_U_23
_atom_site_aniso_U_13
_atom_site_aniso_U_12
S1 0.0440(3) 0.0436(3) 0.0452(3) -0.0077(2) 0.0260(2) -0.0055(2)
O1 0.0400(7) 0.0432(7) 0.0405(8) -0.0029(6) 0.0216(6) 0.0045(5)
N1 0.0363(7) 0.0356(7) 0.0363(8) 0.0000(6) 0.0228(7) 0.0001(6)
N2 0.0712(12) 0.0593(11) 0.1022(17) -0.0245(11) 0.0622(13) 0.0007(10)
C1 0.0407(9) 0.0409(9) 0.0401(11) -0.0081(8) 0.0266(8) -0.0053(8)
C2 0.0450(10) 0.0543(11) 0.0524(13) 0.0072(10) 0.0309(10) 0.0005(9)
C3 0.0607(13) 0.0546(12) 0.0583(14) 0.0110(10) 0.0383(11) 0.0039(10)
C4 0.0784(15) 0.0507(11) 0.0764(16) 0.0046(11) 0.0607(14) -0.0041(11)
C5 0.0586(12) 0.0610(13) 0.0838(17) 0.0022(12) 0.0537(13) -0.0038(11)
C6 0.0469(10) 0.0512(11) 0.0570(13) 0.0015(10) 0.0348(10) 0.0007(9)
C7 0.0356(9) 0.0399(9) 0.0382(10) -0.0029(8) 0.0222(8) -0.0018(7)
C8 0.0663(13) 0.0498(11) 0.0503(13) -0.0036(10) 0.0401(11) -0.0047(10)
C9 0.0761(15) 0.0835(16) 0.0524(14) -0.0008(12) 0.0464(13) -0.0032(13)
C10 0.0566(13) 0.0927(18) 0.0502(14) -0.0182(13) 0.0347(12) 0.0026(12)
C11 0.0538(12) 0.0564(12) 0.0616(15) -0.0212(11) 0.0318(11) 0.0006(10)
C12 0.0528(11) 0.0439(10) 0.0501(13) -0.0044(9) 0.0315(10) -0.0002(9)
C13 0.0451(10) 0.0369(9) 0.0441(11) 0.0037(8) 0.0309(9) 0.0032(8)
C14 0.0434(10) 0.0492(11) 0.0544(13) 0.0026(9) 0.0299(10) 0.0053(9)
C15 0.0522(11) 0.0474(11) 0.0715(15) 0.0036(10) 0.0427(11) 0.0101(9)
C16 0.0612(12) 0.0396(9) 0.0643(14) 0.0006(9) 0.0486(11) 0.0037(9)
C17 0.0497(10) 0.0408(9) 0.0488(12) -0.0017(8) 0.0348(10) -0.0005(8)
C18 0.0442(9) 0.0342(8) 0.0432(11) 0.0037(8) 0.0315(9) 0.0031(7)
C19 0.0418(9) 0.0345(8) 0.0359(10) 0.0017(7) 0.0261(8) -0.0010(7)
C20 0.0424(9) 0.0409(9) 0.0401(11) 0.0034(8) 0.0264(9) -0.0009(8)
C21 0.0388(10) 0.0594(12) 0.0467(12) 0.0022(10) 0.0227(9) -0.0029(9)
C22 0.0386(10) 0.0651(13) 0.0578(14) 0.0107(11) 0.0290(10) 0.0091(9)
C23 0.0497(11) 0.0534(11) 0.0621(14) 0.0053(10) 0.0377(11) 0.0114(9)
C24 0.0426(10) 0.0460(10) 0.0513(12) -0.0021(9) 0.0295(10) 0.0020(8)
C25 0.0381(9) 0.0400(9) 0.0384(10) 0.0040(8) 0.0256(8) 0.0020(7)
C26 0.0909(19) 0.0747(16) 0.134(3) -0.0231(17) 0.085(2) 0.0075(14)
C27 0.0829(16) 0.0610(13) 0.0754(18) -0.0124(12) 0.0508(15) 0.0090(12)
B1 0.0327(9) 0.0384(10) 0.0379(12) -0.0038(8) 0.0206(9) -0.0012(8)

loop_
_atom_type_symbol
_atom_type_description
_atom_type_scat_dispersion_real
_atom_type_scat_dispersion_imag
_atom_type_scat_source
C C 0.0033 0.0016 'International Tables Vol C Tables 4.2.6.8 and 6.1.1.4'
H H 0.0000 0.0000 'International Tables Vol C Tables 4.2.6.8 and 6.1.1.4'
B B 0.0013 0.0007 'International Tables Vol C Tables 4.2.6.8 and 6.1.1.4'
N N 0.0061 0.0033 'International Tables Vol C Tables 4.2.6.8 and 6.1.1.4'
O O 0.0106 0.0060 'International Tables Vol C Tables 4.2.6.8 and 6.1.1.4'
S S 0.1246 0.1234 'International Tables Vol C Tables 4.2.6.8 and 6.1.1.4'

loop_
_geom_angle_atom_site_label_1
_geom_angle_atom_site_label_2
_geom_angle_atom_site_label_3
_geom_angle
C19 S1 C20 90.34(8)
C13 O1 B1 121.71(14)
C19 N1 C25 112.08(14)
C19 N1 B1 119.17(13)
C25 N1 B1 128.60(14)
C16 N2 C26 120.7(2)
C16 N2 C27 119.93(18)
C26 N2 C27 117.41(18)
C2 C1 C6 115.70(17)
C2 C1 B1 124.78(16)
C6 C1 B1 119.33(16)
C3 C2 C1 122.53(18)
C3 C2 H2 118.7
C1 C2 H2 118.7
C4 C3 C2 119.9(2)
C4 C3 H3 120.0
C2 C3 H3 120.0
C5 C4 C3 119.4(2)
C5 C4 H4 120.3
C3 C4 H4 120.3
C4 C5 C6 120.40(19)
C4 C5 H5 119.8
C6 C5 H5 119.8
C5 C6 C1 122.05(19)
C5 C6 H6 119.0
C1 C6 H6 119.0
C12 C7 C8 115.93(18)
C12 C7 B1 123.76(17)
C8 C7 B1 120.23(16)
C9 C8 C7 122.6(2)
C9 C8 H8 118.7
C7 C8 H8 118.7
C10 C9 C8 119.9(2)
C10 C9 H9 120.1
C8 C9 H9 120.1
C9 C10 C11 119.8(2)
C9 C10 H10 120.1
C11 C10 H10 120.1
C10 C11 C12 120.1(2)
C10 C11 H11 120.0
C12 C11 H11 120.0
C11 C12 C7 121.7(2)
C11 C12 H12 119.1
C7 C12 H12 119.1
O1 C13 C18 121.57(15)
O1 C13 C14 119.98(17)
C18 C13 C14 118.28(17)
C15 C14 C13 120.83(19)
C15 C14 H14 119.6
C13 C14 H14 119.6
C14 C15 C16 122.25(18)
C14 C15 H15 118.9
C16 C15 H15 118.9
N2 C16 C17 122.24(19)
N2 C16 C15 120.88(18)
C17 C16 C15 116.86(18)
C16 C17 C18 121.12(18)
C16 C17 H17 119.4
C18 C17 H17 119.4
C13 C18 C17 120.62(16)
C13 C18 C19 117.36(16)
C17 C18 C19 121.91(16)
N1 C19 C18 122.91(15)
N1 C19 S1 114.25(12)
C18 C19 S1 122.83(13)
C21 C20 C25 121.67(17)
C21 C20 S1 127.67(15)
C25 C20 S1 110.66(13)
C22 C21 C20 117.89(18)
C22 C21 H21 121.1
C20 C21 H21 121.1
C21 C22 C23 120.82(18)
C21 C22 H22 119.6
C23 C22 H22 119.6
C24 C23 C22 121.76(18)
C24 C23 H23 119.1
C22 C23 H23 119.1
C23 C24 C25 118.29(18)
C23 C24 H24 120.9
C25 C24 H24 120.9
C24 C25 C20 119.57(16)
C24 C25 N1 127.76(16)
C20 C25 N1 112.66(15)
N2 C26 H26A 109.5
N2 C26 H26B 109.5
H26A C26 H26B 109.5
N2 C26 H26C 109.5
H26A C26 H26C 109.5
H26B C26 H26C 109.5
N2 C27 H27A 109.5
N2 C27 H27B 109.5
H27A C27 H27B 109.5
N2 C27 H27C 109.5
H27A C27 H27C 109.5
H27B C27 H27C 109.5
O1 B1 C7 105.51(15)
O1 B1 C1 111.79(14)
C7 B1 C1 115.16(14)
O1 B1 N1 104.62(13)
C7 B1 N1 110.97(14)
C1 B1 N1 108.28(15)

loop_
_geom_bond_atom_site_label_1
_geom_bond_atom_site_label_2
_geom_bond_distance
S1 C19 1.7227(18)
S1 C20 1.7316(18)
O1 C13 1.348(2)
O1 B1 1.485(2)
N1 C19 1.328(2)
N1 C25 1.412(2)
N1 B1 1.654(2)
N2 C16 1.386(2)
N2 C26 1.430(3)
N2 C27 1.432(3)
C1 C2 1.394(3)
C1 C6 1.397(2)
C1 B1 1.616(3)
C2 C3 1.385(3)
C2 H2 0.9300
C3 C4 1.373(3)
C3 H3 0.9300
C4 C5 1.372(3)
C4 H4 0.9300
C5 C6 1.384(3)
C5 H5 0.9300
C6 H6 0.9300
C7 C12 1.393(2)
C7 C8 1.394(3)
C7 B1 1.607(3)
C8 C9 1.378(3)
C8 H8 0.9300
C9 C10 1.369(3)
C9 H9 0.9300
C10 C11 1.371(3)
C10 H10 0.9300
C11 C12 1.392(3)
C11 H11 0.9300
C12 H12 0.9300
C13 C18 1.392(3)
C13 C14 1.392(2)
C14 C15 1.371(3)
C14 H14 0.9300
C15 C16 1.407(3)
C15 H15 0.9300
C16 C17 1.391(3)
C17 C18 1.407(2)
C17 H17 0.9300
C18 C19 1.445(2)
C20 C21 1.396(3)
C20 C25 1.396(2)
C21 C22 1.376(3)
C21 H21 0.9300
C22 C23 1.385(3)
C22 H22 0.9300
C23 C24 1.382(3)
C23 H23 0.9300
C24 C25 1.395(2)
C24 H24 0.9300
C26 H26A 0.9600
C26 H26B 0.9600
C26 H26C 0.9600
C27 H27A 0.9600
C27 H27B 0.9600
C27 H27C 0.9600

loop_
_geom_torsion_atom_site_label_1
_geom_torsion_atom_site_label_2
_geom_torsion_atom_site_label_3
_geom_torsion_atom_site_label_4
_geom_torsion
C6 C1 C2 C3 0.0(3)
B1 C1 C2 C3 174.86(19)
C1 C2 C3 C4 -0.4(3)
C2 C3 C4 C5 0.5(3)
C3 C4 C5 C6 -0.2(4)
C4 C5 C6 C1 -0.3(3)
C2 C1 C6 C5 0.4(3)
B1 C1 C6 C5 -174.81(19)
C12 C7 C8 C9 0.9(3)
B1 C7 C8 C9 177.87(19)
C7 C8 C9 C10 -0.9(3)
C8 C9 C10 C11 0.5(3)
C9 C10 C11 C12 -0.2(3)
C10 C11 C12 C7 0.1(3)
C8 C7 C12 C11 -0.5(3)
B1 C7 C12 C11 -177.36(17)
B1 O1 C13 C18 -30.8(2)
B1 O1 C13 C14 154.06(17)
O1 C13 C14 C15 176.14(18)
C18 C13 C14 C15 0.8(3)
C13 C14 C15 C16 0.0(3)
C26 N2 C16 C17 178.0(2)
C27 N2 C16 C17 -18.2(3)
C26 N2 C16 C15 -0.1(3)
C27 N2 C16 C15 163.7(2)
C14 C15 C16 N2 176.6(2)
C14 C15 C16 C17 -1.6(3)
N2 C16 C17 C18 -175.73(18)
C15 C16 C17 C18 2.4(3)
O1 C13 C18 C17 -175.24(16)
C14 C13 C18 C17 0.0(3)
O1 C13 C18 C19 1.1(2)
C14 C13 C18 C19 176.28(17)
C16 C17 C18 C13 -1.7(3)
C16 C17 C18 C19 -177.81(17)
C25 N1 C19 C18 -178.43(15)
B1 N1 C19 C18 5.7(2)
C25 N1 C19 S1 -0.12(19)
B1 N1 C19 S1 -175.95(12)
C13 C18 C19 N1 10.3(3)
C17 C18 C19 N1 -173.43(16)
C13 C18 C19 S1 -167.85(13)
C17 C18 C19 S1 8.4(2)
C20 S1 C19 N1 0.42(14)
C20 S1 C19 C18 178.73(15)
C19 S1 C20 C21 179.38(18)
C19 S1 C20 C25 -0.60(14)
C25 C20 C21 C22 0.4(3)
S1 C20 C21 C22 -179.54(16)
C20 C21 C22 C23 -0.7(3)
C21 C22 C23 C24 0.4(3)
C22 C23 C24 C25 0.3(3)
C23 C24 C25 C20 -0.6(3)
C23 C24 C25 N1 178.87(18)
C21 C20 C25 C24 0.3(3)
S1 C20 C25 C24 -179.77(14)
C21 C20 C25 N1 -179.33(17)
S1 C20 C25 N1 0.65(19)
C19 N1 C25 C24 -179.89(18)
B1 N1 C25 C24 -4.5(3)
C19 N1 C25 C20 -0.4(2)
B1 N1 C25 C20 174.99(16)
C13 O1 B1 C7 158.47(14)
C13 O1 B1 C1 -75.65(19)
C13 O1 B1 N1 41.3(2)
C12 C7 B1 O1 131.29(17)
C8 C7 B1 O1 -45.5(2)
C12 C7 B1 C1 7.5(2)
C8 C7 B1 C1 -169.25(16)
C12 C7 B1 N1 -115.95(18)
C8 C7 B1 N1 67.3(2)
C2 C1 B1 O1 158.30(17)
C6 C1 B1 O1 -27.0(2)
C2 C1 B1 C7 -81.3(2)
C6 C1 B1 C7 93.43(19)
C2 C1 B1 N1 43.6(2)
C6 C1 B1 N1 -141.70(16)
C19 N1 B1 O1 -28.7(2)
C25 N1 B1 O1 156.20(15)
C19 N1 B1 C7 -142.07(16)
C25 N1 B1 C7 42.9(2)
C19 N1 B1 C1 90.61(18)
C25 N1 B1 C1 -84.4(2)
